data_7134062
loop_
_publ_author_name
'Bsoul, Odai'
'Lampel, Yakir'
'Rofe, Maayan'
'Pariente-Cohen, Natalie'
'Timsit, Chen'
'Fischer, Bilha'

_publ_section_title
;
 Regioselective N1-Ribosylation of Hydantoin: Synthesis and Properties of
 the First Contracted Uridine Analog&#x2020;
;
_journal_name_full 'Chemical Communications'
_journal_paper_doi 10.1039/D4CC06033D
_journal_year 2025
_chemical_absolute_configuration ad
_chemical_formula_moiety 'C8 H12 N2 O6'
_chemical_formula_sum 'C8 H12 N2 O6'
_chemical_formula_weight 232.20
_space_group_crystal_system orthorhombic
_space_group_IT_number 19
_space_group_name_Hall 'P 2ac 2ab'
_space_group_name_H-M_alt 'P 21 21 21'
_atom_sites_solution_hydrogens geom
_atom_sites_solution_primary dual
_audit_block_doi 10.5517/ccdc.csd.cc2l0lz6
_audit_creation_date 2024-07-21
_audit_creation_method
;
Olex2 1.5
(compiled 2024.01.12 svn.r2f8d729c for OlexSys, GUI svn.r6928)
;
_audit_update_record
;
2024-09-13 deposited with the CCDC.	2024-12-16 downloaded from the CCDC.
;
_cell_angle_alpha 90
_cell_angle_beta 90
_cell_angle_gamma 90
_cell_formula_units_Z 4
_cell_length_a 9.08590(10)
_cell_length_b 9.16110(10)
_cell_length_c 11.4717(2)
_cell_measurement_reflns_used 8528
_cell_measurement_theta_max 74.4010
_cell_measurement_theta_min 4.8570
_cell_volume 954.87(2)
_computing_cell_refinement 'CrysAlisPro 1.171.43.108a (Rigaku OD, 2024)'
_computing_data_collection 'CrysAlisPro 1.171.43.108a (Rigaku OD, 2024)'
_computing_data_reduction 'CrysAlisPro 1.171.43.108a (Rigaku OD, 2024)'
_computing_molecular_graphics 'Olex2 1.5 (Dolomanov et al., 2009)'
_computing_publication_material 'Olex2 1.5 (Dolomanov et al., 2009)'
_computing_structure_refinement 'SHELXL 2016/4 (Sheldrick, 2015)'
_computing_structure_solution 'SHELXT 2018/2 (Sheldrick, 2018)'
_diffrn_ambient_environment N~2~
_diffrn_detector 'Hybrid Pixel Array Detector'
_diffrn_detector_type 'HyPix-Arc 150'
_diffrn_measured_fraction_theta_full 0.998
_diffrn_measured_fraction_theta_max 0.985
_diffrn_measurement_details
;
List of Runs (angles in degrees, time in seconds):

  # Type    Start    End  Width  t~exp~   \w     \q     \k     \f   Frames
#--------------------------------------------------------------------------
  1  \w   -110.00 -85.00   0.50    0.05    --  -70.00 -55.00 116.01   50
  2  \w   -109.00 -84.00   0.50    0.05    --  -74.00 -72.00  -2.04   50
  3  \w   -102.00 -77.00   0.50    0.05    --  -70.00 -75.00 -81.64   50
  4  \w   -113.00 -88.00   0.50    0.05    --  -68.75 -22.00 -60.00   50
  5  \w   -109.00 -81.00   0.50    0.05    --  -65.92 -22.00 -60.00   56
  6  \w    -78.00 -53.00   0.50    0.05    --  -65.92 109.00 -70.00   50
  7  \w    -82.00 -36.00   0.50    0.05    --  -68.75 109.00 -70.00   92
  8  \w    -83.00 -57.00   0.50    0.05    --  -68.75 114.00-165.00   52
  9  \w    -58.00 -32.00   0.50    0.05    --  -65.92 114.00-165.00   52
 10  \w     49.00  77.00   0.50    0.05    --   38.00  63.00 -92.63   56
 11  \w     62.00  88.00   0.50    0.05    --   46.00  54.00-136.97   52
 12  \w     81.00 123.00   0.50    0.05    --   77.50  26.00-146.21   84
 13  \w     95.00 121.00   0.50    0.05    --   77.50  38.00-132.25   52
 14  \w     89.00 114.00   0.50    0.05    --   77.50  65.00 -53.94   50
 15  \w     58.00 116.00   0.50    0.05    --   77.37  15.00  60.00  116
 16  \w     70.00 103.00   0.50    0.05    --   77.37  22.00 105.00   66
 17  \w     65.00  90.00   0.50    0.05    --   73.12  22.00 105.00   50
 18  \w     51.00  77.00   0.50    0.05    --   38.00  55.00 150.09   52
 19  \w     54.00  79.00   0.50    0.05    --   65.58  22.00 105.00   50
 20  \w     58.00  96.00   0.50    0.05    --   77.50   8.00   4.02   76
 21  \w     60.00 109.00   0.50    0.05    --   77.37   0.00 -60.00   98
 22  \w     59.00 108.00   0.50    0.05    --   77.37   0.00-120.00   98
 23  \w     43.00  88.00   0.50    0.05    --   77.37   0.00-180.00   90
 24  \w     30.00  55.00   0.50    0.05    --   65.58-109.00-166.00   50
 25  \w     67.00  92.00   0.50    0.05    --   77.37-125.00-150.00   50
 26  \w     41.00  93.00   0.50    0.05    --   77.37-125.00 -60.00  104
 27  \w     74.00 100.00   0.50    0.05    --   77.37-125.00 -30.00   52
 28  \w     42.00  68.00   0.50    0.05    --   77.37-125.00   0.00   52
 29  \w     39.00  64.00   0.50    0.05    --   77.37-125.00 -30.00   50
 30  \w     43.00  95.00   0.50    0.05    --   77.37-125.00-120.00  104
 31  \w     40.00  98.00   0.50    0.05    --   77.37-125.00  30.00  116
 32  \w     64.00  94.00   0.50    0.05    --   77.37-114.00 103.00   60
 33  \w     36.00  63.00   0.50    0.05    --   73.12-114.00 103.00   54
 34  \w     41.00  67.00   0.50    0.05    --   77.37-125.00 150.00   52
 35  \w     28.00  53.00   0.50    0.05    --   65.58-114.00 103.00   50
 36  \w     42.00  67.00   0.50    0.05    --   77.37-109.00-166.00   50
 37  \w     58.00  87.00   0.50    0.05    --   73.12-109.00-166.00   58
 38  \w   -107.00 -82.00   0.50    0.05    --  -74.00 -83.00 113.07   50
;
_diffrn_measurement_device 'four-circle diffractometer'
_diffrn_measurement_device_type 'XtaLAB Synergy R, HyPix-Arc 150'
_diffrn_measurement_method '\w scans'
_diffrn_orient_matrix_type 'CrysAlisPro convention (1999,Acta A55,543-557)'
_diffrn_orient_matrix_UB_11 -0.0438541000
_diffrn_orient_matrix_UB_12 -0.1420937000
_diffrn_orient_matrix_UB_13 -0.0628532000
_diffrn_orient_matrix_UB_21 -0.0182786000
_diffrn_orient_matrix_UB_22 0.0853027000
_diffrn_orient_matrix_UB_23 -0.1148406000
_diffrn_orient_matrix_UB_31 0.1627586000
_diffrn_orient_matrix_UB_32 -0.0286621000
_diffrn_orient_matrix_UB_33 -0.0298362000
_diffrn_radiation_monochromator mirror
_diffrn_radiation_probe x-ray
_diffrn_radiation_wavelength 1.54184
_diffrn_reflns_av_R_equivalents 0.0181
_diffrn_reflns_av_unetI/netI 0.0115
_diffrn_reflns_Laue_measured_fraction_full 0.998
_diffrn_reflns_Laue_measured_fraction_max 0.985
_diffrn_reflns_limit_h_max 10
_diffrn_reflns_limit_h_min -9
_diffrn_reflns_limit_k_max 11
_diffrn_reflns_limit_k_min -11
_diffrn_reflns_limit_l_max 14
_diffrn_reflns_limit_l_min -14
_diffrn_reflns_number 10131
_diffrn_reflns_point_group_measured_fraction_full 0.998
_diffrn_reflns_point_group_measured_fraction_max 0.974
_diffrn_reflns_theta_full 67.684
_diffrn_reflns_theta_max 74.672
_diffrn_reflns_theta_min 6.182
_diffrn_source 'Rotating-anode X-ray tube'
_diffrn_source_type 'PhotonJet R (Cu) X-ray Source'
_exptl_absorpt_coefficient_mu 1.214
_exptl_absorpt_correction_T_max 1.00000
_exptl_absorpt_correction_T_min 0.82623
_exptl_absorpt_correction_type multi-scan
_exptl_absorpt_process_details
;
CrysAlisPro 1.171.43.108a (Rigaku Oxford Diffraction, 2024)
Empirical absorption correction using spherical harmonics,
implemented in SCALE3 ABSPACK scaling algorithm.
;
_exptl_crystal_colour colourless
_exptl_crystal_colour_primary colourless
_exptl_crystal_density_diffrn 1.615
_exptl_crystal_description prism
_exptl_crystal_F_000 488
_exptl_crystal_size_max 0.35
_exptl_crystal_size_mid 0.2
_exptl_crystal_size_min 0.1
_refine_diff_density_max 0.165
_refine_diff_density_min -0.215
_refine_diff_density_rms 0.047
_refine_ls_abs_structure_details
;
 Flack x determined using 764 quotients [(I+)-(I-)]/[(I+)+(I-)]
 (Parsons, Flack and Wagner, Acta Cryst. B69 (2013) 249-259).
;
_refine_ls_abs_structure_Flack -0.06(5)
_refine_ls_extinction_method none
_refine_ls_goodness_of_fit_ref 1.061
_refine_ls_hydrogen_treatment constr
_refine_ls_matrix_type full
_refine_ls_number_parameters 148
_refine_ls_number_reflns 1910
_refine_ls_number_restraints 0
_refine_ls_restrained_S_all 1.061
_refine_ls_R_factor_all 0.0245
_refine_ls_R_factor_gt 0.0243
_refine_ls_shift/su_max 0.000
_refine_ls_shift/su_mean 0.000
_refine_ls_structure_factor_coef Fsqd
_refine_ls_weighting_details 'w=1/[\s^2^(Fo^2^)+(0.0351P)^2^+0.2630P] where P=(Fo^2^+2Fc^2^)/3'
_refine_ls_weighting_scheme calc
_refine_ls_wR_factor_gt 0.0629
_refine_ls_wR_factor_ref 0.0631
_reflns_Friedel_coverage 0.683
_reflns_Friedel_fraction_full 0.997
_reflns_Friedel_fraction_max 0.959
_reflns_number_gt 1891
_reflns_number_total 1910
_reflns_threshold_expression 'I > 2\s(I)'
_cod_data_source_file d4cc06033d2.cif
_cod_data_source_block bf8_auto
_cod_database_code 7134062
_shelx_shelxl_version_number 2016/4
_chemical_oxdiff_formula C8O6N2H4
_chemical_oxdiff_usercomment 'Odai Bsoul  Bilha Fischer BIU'
_shelx_space_group_comment
;
The symmetry employed for this shelxl refinement is uniquely defined
by the following loop, which should always be used as a source of
symmetry information in preference to the above space-group names.
They are only intended as comments.
;
_olex2_refinement_description
;
1. Fixed Uiso
 At 1.2 times of:
  All C(H) groups, All C(H,H) groups, All N(H) groups
 At 1.5 times of:
  All O(H) groups
2.a Ternary CH refined with riding coordinates:
 C1(H1), C3(H3A), C4(H4A), C5(H5)
2.b Secondary CH2 refined with riding coordinates:
 C2(H2B,H2C), C8(H8A,H8B)
2.c Aromatic/amide H refined with riding coordinates:
 N2(H2A)
2.d Idealised tetrahedral OH refined as rotating group:
 O2(H2), O3(H3), O4(H4)
;
_olex2_submission_special_instructions 'No special instructions were received'
_oxdiff_exptl_absorpt_empirical_details
;
Empirical correction (ABSPACK) includes:
- Absorption correction using spherical harmonics
- Frame scaling
;
_oxdiff_exptl_absorpt_empirical_full_max 1.255
_oxdiff_exptl_absorpt_empirical_full_min 0.775

loop_
_space_group_symop_operation_xyz
'x, y, z'
'-x+1/2, -y, z+1/2'
'-x, y+1/2, -z+1/2'
'x+1/2, -y+1/2, -z'

loop_
_atom_site_label
_atom_site_type_symbol
_atom_site_fract_x
_atom_site_fract_y
_atom_site_fract_z
_atom_site_U_iso_or_equiv
_atom_site_adp_type
_atom_site_occupancy
_atom_site_site_symmetry_order
_atom_site_calc_flag
_atom_site_refinement_flags_posn
_atom_site_refinement_flags_adp
_atom_site_refinement_flags_occupancy
_atom_site_disorder_assembly
_atom_site_disorder_group
O1 O 0.74341(13) 0.55867(12) 0.53673(10) 0.0155(3) Uani 1 1 d . . . . .
O2 O 0.62214(15) 0.27336(13) 0.42888(11) 0.0224(3) Uani 1 1 d . . . . .
H2 H 0.612142 0.332734 0.373643 0.034 Uiso 1 1 calc R U . . .
O3 O 0.61488(15) 0.41582(14) 0.77714(10) 0.0221(3) Uani 1 1 d . . . . .
H3 H 0.618393 0.332489 0.807560 0.033 Uiso 1 1 calc R U . . .
O4 O 0.39949(14) 0.59583(13) 0.68728(11) 0.0195(3) Uani 1 1 d . . . . .
H4 H 0.392036 0.543465 0.747094 0.029 Uiso 1 1 calc R U . . .
O5 O 0.69670(13) 0.95371(13) 0.61011(11) 0.0165(3) Uani 1 1 d . . . . .
O6 O 0.48240(14) 0.92969(13) 0.25077(11) 0.0192(3) Uani 1 1 d . . . . .
N1 N 0.59052(16) 0.75982(15) 0.51051(12) 0.0145(3) Uani 1 1 d . . . . .
N2 N 0.58868(16) 0.97804(15) 0.42776(12) 0.0147(3) Uani 1 1 d . . . . .
H2A H 0.598454 1.073074 0.419689 0.018 Uiso 1 1 calc R U . . .
C1 C 0.73725(18) 0.41293(17) 0.58650(14) 0.0150(3) Uani 1 1 d . . . . .
H1 H 0.820828 0.401678 0.642503 0.018 Uiso 1 1 calc R U . . .
C2 C 0.7565(2) 0.30323(18) 0.48918(16) 0.0198(4) Uani 1 1 d . . . . .
H2B H 0.829855 0.341023 0.432946 0.024 Uiso 1 1 calc R U . . .
H2C H 0.795456 0.211094 0.522079 0.024 Uiso 1 1 calc R U . . .
C3 C 0.59160(19) 0.40189(18) 0.65493(14) 0.0159(3) Uani 1 1 d . . . . .
H3A H 0.538031 0.309534 0.635962 0.019 Uiso 1 1 calc R U . . .
C4 C 0.50673(18) 0.53579(18) 0.61182(14) 0.0147(3) Uani 1 1 d . . . . .
H4A H 0.458552 0.510959 0.535990 0.018 Uiso 1 1 calc R U . . .
C5 C 0.63036(18) 0.64449(18) 0.58861(15) 0.0145(3) Uani 1 1 d . . . . .
H5 H 0.666087 0.686435 0.663952 0.017 Uiso 1 1 calc R U . . .
C6 C 0.63227(17) 0.90159(18) 0.52612(14) 0.0135(3) Uani 1 1 d . . . . .
C7 C 0.52923(18) 0.88974(18) 0.34534(15) 0.0146(3) Uani 1 1 d . . . . .
C8 C 0.53215(19) 0.73624(18) 0.39343(15) 0.0155(3) Uani 1 1 d . . . . .
H8A H 0.432246 0.693228 0.395949 0.019 Uiso 1 1 calc R U . . .
H8B H 0.597494 0.672260 0.346966 0.019 Uiso 1 1 calc R U . . .

loop_
_atom_site_aniso_label
_atom_site_aniso_U_11
_atom_site_aniso_U_22
_atom_site_aniso_U_33
_atom_site_aniso_U_23
_atom_site_aniso_U_13
_atom_site_aniso_U_12
O1 0.0159(6) 0.0105(5) 0.0201(6) 0.0022(5) 0.0035(5) 0.0008(5)
O2 0.0329(7) 0.0137(6) 0.0206(6) 0.0013(5) -0.0078(6) -0.0030(5)
O3 0.0266(7) 0.0242(6) 0.0155(6) 0.0058(5) -0.0001(5) 0.0015(6)
O4 0.0189(6) 0.0195(6) 0.0201(6) 0.0049(5) 0.0050(5) 0.0030(5)
O5 0.0172(6) 0.0152(6) 0.0171(6) -0.0027(5) -0.0010(5) -0.0016(5)
O6 0.0240(6) 0.0174(6) 0.0161(5) 0.0013(5) -0.0029(5) 0.0011(5)
N1 0.0188(7) 0.0108(6) 0.0138(6) -0.0003(5) -0.0017(6) -0.0015(6)
N2 0.0168(7) 0.0107(6) 0.0167(7) 0.0007(5) -0.0014(6) -0.0009(5)
C1 0.0164(8) 0.0106(7) 0.0181(8) 0.0022(6) -0.0023(7) 0.0003(6)
C2 0.0230(9) 0.0139(7) 0.0227(9) -0.0009(7) -0.0006(7) 0.0026(7)
C3 0.0180(8) 0.0131(8) 0.0166(8) 0.0013(6) -0.0012(7) -0.0012(7)
C4 0.0155(8) 0.0127(7) 0.0158(7) 0.0013(6) -0.0002(6) -0.0003(6)
C5 0.0163(8) 0.0115(7) 0.0157(8) -0.0001(6) 0.0002(6) 0.0008(6)
C6 0.0120(7) 0.0125(7) 0.0161(8) -0.0009(6) 0.0027(6) 0.0005(6)
C7 0.0135(7) 0.0142(8) 0.0162(8) 0.0000(6) 0.0016(6) 0.0009(6)
C8 0.0183(8) 0.0127(7) 0.0154(7) -0.0003(6) -0.0023(7) -0.0001(7)

loop_
_atom_type_symbol
_atom_type_description
_atom_type_scat_dispersion_real
_atom_type_scat_dispersion_imag
_atom_type_scat_source
C C 0.0181 0.0091 'International Tables Vol C Tables 4.2.6.8 and 6.1.1.4'
H H 0.0000 0.0000 'International Tables Vol C Tables 4.2.6.8 and 6.1.1.4'
N N 0.0311 0.0180 'International Tables Vol C Tables 4.2.6.8 and 6.1.1.4'
O O 0.0492 0.0322 'International Tables Vol C Tables 4.2.6.8 and 6.1.1.4'

loop_
_geom_angle_atom_site_label_1
_geom_angle_atom_site_label_2
_geom_angle_atom_site_label_3
_geom_angle
_geom_angle_site_symmetry_1
_geom_angle_site_symmetry_3
_geom_angle_publ_flag
C5 O1 C1 108.38(12) . . ?
C2 O2 H2 109.5 . . ?
C3 O3 H3 109.5 . . ?
C4 O4 H4 109.5 . . ?
C5 N1 C8 123.94(14) . . ?
C6 N1 C5 123.36(14) . . ?
C6 N1 C8 111.24(14) . . ?
C6 N2 H2A 123.8 . . ?
C7 N2 H2A 123.8 . . ?
C7 N2 C6 112.33(14) . . ?
O1 C1 H1 108.5 . . ?
O1 C1 C2 108.43(13) . . ?
O1 C1 C3 107.06(12) . . ?
C2 C1 H1 108.5 . . ?
C2 C1 C3 115.56(15) . . ?
C3 C1 H1 108.5 . . ?
O2 C2 C1 112.68(15) . . ?
O2 C2 H2B 109.1 . . ?
O2 C2 H2C 109.1 . . ?
C1 C2 H2B 109.1 . . ?
C1 C2 H2C 109.1 . . ?
H2B C2 H2C 107.8 . . ?
O3 C3 C1 111.59(14) . . ?
O3 C3 H3A 111.3 . . ?
O3 C3 C4 108.73(13) . . ?
C1 C3 H3A 111.3 . . ?
C4 C3 C1 102.43(13) . . ?
C4 C3 H3A 111.3 . . ?
O4 C4 C3 117.44(13) . . ?
O4 C4 H4A 108.6 . . ?
O4 C4 C5 111.12(13) . . ?
C3 C4 H4A 108.6 . . ?
C5 C4 C3 102.04(13) . . ?
C5 C4 H4A 108.6 . . ?
O1 C5 N1 109.16(13) . . ?
O1 C5 C4 104.11(13) . . ?
O1 C5 H5 109.8 . . ?
N1 C5 C4 113.89(14) . . ?
N1 C5 H5 109.8 . . ?
C4 C5 H5 109.8 . . ?
O5 C6 N1 127.39(15) . . ?
O5 C6 N2 125.47(15) . . ?
N1 C6 N2 107.14(14) . . ?
O6 C7 N2 125.39(16) . . ?
O6 C7 C8 127.54(15) . . ?
N2 C7 C8 107.07(14) . . ?
N1 C8 C7 101.81(13) . . ?
N1 C8 H8A 111.4 . . ?
N1 C8 H8B 111.4 . . ?
C7 C8 H8A 111.4 . . ?
C7 C8 H8B 111.4 . . ?
H8A C8 H8B 109.3 . . ?

loop_
_geom_bond_atom_site_label_1
_geom_bond_atom_site_label_2
_geom_bond_distance
_geom_bond_site_symmetry_2
_geom_bond_publ_flag
O1 C1 1.4531(18) . ?
O1 C5 1.424(2) . ?
O2 H2 0.8400 . ?
O2 C2 1.430(2) . ?
O3 H3 0.8400 . ?
O3 C3 1.424(2) . ?
O4 H4 0.8400 . ?
O4 C4 1.415(2) . ?
O5 C6 1.224(2) . ?
O6 C7 1.221(2) . ?
N1 C5 1.432(2) . ?
N1 C6 1.365(2) . ?
N1 C8 1.460(2) . ?
N2 H2A 0.8800 . ?
N2 C6 1.386(2) . ?
N2 C7 1.357(2) . ?
C1 H1 1.0000 . ?
C1 C2 1.512(2) . ?
C1 C3 1.542(2) . ?
C2 H2B 0.9900 . ?
C2 H2C 0.9900 . ?
C3 H3A 1.0000 . ?
C3 C4 1.531(2) . ?
C4 H4A 1.0000 . ?
C4 C5 1.525(2) . ?
C5 H5 1.0000 . ?
C7 C8 1.511(2) . ?
C8 H8A 0.9900 . ?
C8 H8B 0.9900 . ?

loop_
_geom_torsion_atom_site_label_1
_geom_torsion_atom_site_label_2
_geom_torsion_atom_site_label_3
_geom_torsion_atom_site_label_4
_geom_torsion
_geom_torsion_site_symmetry_1
_geom_torsion_site_symmetry_2
_geom_torsion_site_symmetry_3
_geom_torsion_site_symmetry_4
_geom_torsion_publ_flag
O1 C1 C2 O2 -83.23(17) . . . . ?
O1 C1 C3 O3 -102.40(15) . . . . ?
O1 C1 C3 C4 13.76(16) . . . . ?
O3 C3 C4 O4 -35.6(2) . . . . ?
O3 C3 C4 C5 86.09(15) . . . . ?
O4 C4 C5 O1 166.44(13) . . . . ?
O4 C4 C5 N1 -74.77(17) . . . . ?
O6 C7 C8 N1 -176.35(17) . . . . ?
N2 C7 C8 N1 3.40(17) . . . . ?
C1 O1 C5 N1 -154.73(13) . . . . ?
C1 O1 C5 C4 -32.76(16) . . . . ?
C1 C3 C4 O4 -153.83(14) . . . . ?
C1 C3 C4 C5 -32.11(15) . . . . ?
C2 C1 C3 O3 136.72(15) . . . . ?
C2 C1 C3 C4 -107.12(15) . . . . ?
C3 C1 C2 O2 36.9(2) . . . . ?
C3 C4 C5 O1 40.47(15) . . . . ?
C3 C4 C5 N1 159.25(13) . . . . ?
C5 O1 C1 C2 137.08(14) . . . . ?
C5 O1 C1 C3 11.77(16) . . . . ?
C5 N1 C6 O5 -6.5(3) . . . . ?
C5 N1 C6 N2 173.24(14) . . . . ?
C5 N1 C8 C7 -172.72(15) . . . . ?
C6 N1 C5 O1 -104.63(17) . . . . ?
C6 N1 C5 C4 139.51(16) . . . . ?
C6 N1 C8 C7 -6.13(18) . . . . ?
C6 N2 C7 O6 -179.94(16) . . . . ?
C6 N2 C7 C8 0.30(18) . . . . ?
C7 N2 C6 O5 175.48(16) . . . . ?
C7 N2 C6 N1 -4.23(19) . . . . ?
C8 N1 C5 O1 60.4(2) . . . . ?
C8 N1 C5 C4 -55.5(2) . . . . ?
C8 N1 C6 O5 -173.13(16) . . . . ?
C8 N1 C6 N2 6.56(19) . . . . ?
